data_4300403
loop_
_publ_author_name
'Wei Lai'
'Steven M. Berry'
'Deborah C. Bebout'
'Raymond J. Butcher'

_publ_section_title
;
Investigation of Group 12 Metal Complexes with a Tridentate SNS Ligand by
X-ray Crystallography and 1H NMR Spectroscopy
;
_journal_name_full 'Inorganic Chemistry'
_journal_page_first 571
_journal_page_last 581
_journal_paper_doi 10.1021/ic051091+
_journal_volume 45
_journal_year 2006
_chemical_formula_sum 'C9 H13 Cl2 Hg N S2'
_chemical_formula_weight 470.81
_space_group_IT_number 2
_space_group_name_Hall '-P 1'
_space_group_name_H-M_alt 'P -1'
_symmetry_cell_setting triclinic
_symmetry_space_group_name_Hall '-P 1'
_symmetry_space_group_name_H-M 'P -1'
_cell_angle_alpha 87.92(5)
_cell_angle_beta 83.39(5)
_cell_angle_gamma 81.87(5)
_cell_formula_units_Z 2
_cell_length_a 7.57(2)
_cell_length_b 7.84(2)
_cell_length_c 11.67(3)
_cell_measurement_temperature 148(2)
_cell_volume 681(3)
_diffrn_ambient_temperature 148(2)
_exptl_crystal_density_diffrn 2.297
_cod_depositor_comments
;
The following automatic conversions were performed:
'_symmetry_cell_setting' value 'Triclinic' changed to 'triclinic'
according to '/home/saulius/struct/CIF-dictionaries/cif_core.dic'
dictionary named 'cif_core.dic' version 2.4.1 from 2010-06-29.

Automatic conversion script
Id: cif_fix_enum 1527 2010-12-29 10:47:43Z saulius 
;
_cod_database_code 4300403

loop_
_symmetry_equiv_pos_as_xyz
'x, y, z'
'-x, -y, -z'

loop_
_atom_site_label
_atom_site_type_symbol
_atom_site_fract_x
_atom_site_fract_y
_atom_site_fract_z
_atom_site_U_iso_or_equiv
_atom_site_adp_type
_atom_site_occupancy
_atom_site_symmetry_multiplicity
_atom_site_calc_flag
_atom_site_refinement_flags
_atom_site_disorder_assembly
_atom_site_disorder_group
Hg Hg 0.35613(5) 0.21917(5) 0.71183(4) 0.0277(3) Uani 1 1 d . . .
Cl1 Cl 0.3249(5) 0.2595(5) 0.5114(3) 0.0417(8) Uani 1 1 d . . .
Cl2 Cl 0.2362(4) 0.0607(4) 0.8766(3) 0.0334(7) Uani 1 1 d . . .
S1 S 0.6958(4) 0.0302(4) 0.7080(3) 0.0289(7) Uani 1 1 d . . .
S2 S 0.1537(4) 0.5432(4) 0.7769(3) 0.0265(6) Uani 1 1 d . . .
N N 0.5542(14) 0.3948(13) 0.7922(9) 0.024(2) Uani 1 1 d . . .
C1 C 0.821(2) 0.142(2) 0.6006(16) 0.046(4) Uani 1 1 d . . .
H1A H 0.9457 0.0859 0.5910 0.069 Uiso 1 1 calc R . .
H1B H 0.8172 0.2615 0.6237 0.069 Uiso 1 1 calc R . .
H1C H 0.7694 0.1405 0.5274 0.069 Uiso 1 1 calc R . .
C2 C 0.7437(19) 0.1218(15) 0.8362(13) 0.032(3) Uani 1 1 d . . .
H2A H 0.6824 0.0635 0.9029 0.038 Uiso 1 1 calc R . .
H2B H 0.8744 0.0949 0.8411 0.038 Uiso 1 1 calc R . .
C3 C 0.6911(15) 0.3141(16) 0.8490(11) 0.025(2) Uani 1 1 d . . .
C4 C 0.7828(16) 0.4038(17) 0.9168(12) 0.028(2) Uani 1 1 d . . .
H4A H 0.8844 0.3480 0.9507 0.033 Uiso 1 1 calc R . .
C5 C 0.7224(17) 0.5789(19) 0.9342(12) 0.033(3) Uani 1 1 d . . .
H5A H 0.7758 0.6414 0.9860 0.040 Uiso 1 1 calc R . .
C6 C 0.5841(18) 0.6605(17) 0.8755(12) 0.031(3) Uani 1 1 d . . .
H6A H 0.5434 0.7801 0.8845 0.037 Uiso 1 1 calc R . .
C7 C 0.5044(15) 0.5607(15) 0.8012(11) 0.025(2) Uani 1 1 d . . .
C8 C 0.3540(17) 0.6402(15) 0.7323(12) 0.030(3) Uani 1 1 d . . .
H8A H 0.3905 0.6215 0.6490 0.036 Uiso 1 1 calc R . .
H8B H 0.3293 0.7660 0.7448 0.036 Uiso 1 1 calc R . .
C9 C 0.0193(19) 0.610(2) 0.6610(13) 0.037(3) Uani 1 1 d . . .
H9A H -0.0533 0.7218 0.6792 0.055 Uiso 1 1 calc R . .
H9B H -0.0597 0.5243 0.6517 0.055 Uiso 1 1 calc R . .
H9C H 0.0981 0.6218 0.5892 0.055 Uiso 1 1 calc R . .

loop_
_atom_site_aniso_label
_atom_site_aniso_U_11
_atom_site_aniso_U_22
_atom_site_aniso_U_33
_atom_site_aniso_U_23
_atom_site_aniso_U_13
_atom_site_aniso_U_12
Hg 0.0269(4) 0.0319(4) 0.0261(4) 0.0020(2) -0.0073(2) -0.0074(2)
Cl1 0.0410(18) 0.059(2) 0.0248(17) -0.0001(15) -0.0093(13) -0.0001(15)
Cl2 0.0326(15) 0.0290(13) 0.0367(18) 0.0050(12) 0.0025(12) -0.0040(11)
S1 0.0262(14) 0.0269(13) 0.0320(17) -0.0004(12) -0.0003(12) -0.0012(11)
S2 0.0196(13) 0.0339(14) 0.0251(15) 0.0022(11) -0.0023(10) -0.0017(10)
N 0.024(5) 0.030(5) 0.021(5) 0.001(4) -0.006(4) -0.009(4)
C1 0.038(7) 0.044(8) 0.052(10) -0.008(7) 0.015(7) -0.005(6)
C2 0.037(7) 0.020(5) 0.039(8) 0.008(5) -0.015(6) -0.003(5)
C3 0.020(5) 0.035(6) 0.020(6) 0.002(5) -0.002(4) -0.001(4)
C4 0.022(5) 0.038(6) 0.024(6) 0.003(5) 0.000(4) -0.009(5)
C5 0.027(6) 0.045(7) 0.033(7) -0.010(6) -0.001(5) -0.019(5)
C6 0.029(6) 0.033(6) 0.029(7) -0.011(5) 0.008(5) -0.004(5)
C7 0.018(5) 0.030(5) 0.026(6) -0.001(5) 0.005(4) -0.003(4)
C8 0.032(6) 0.021(5) 0.034(7) 0.015(5) -0.001(5) -0.003(4)
C9 0.031(6) 0.055(8) 0.026(7) 0.001(6) -0.016(5) -0.002(6)

loop_
_geom_bond_atom_site_label_1
_geom_bond_atom_site_label_2
_geom_bond_distance
_geom_bond_site_symmetry_2
_geom_bond_publ_flag
Hg Cl1 2.383(7) . ?
Hg Cl2 2.409(6) . ?
Hg N 2.454(11) . ?
Hg S1 2.777(7) . ?
Hg S2 2.854(7) . ?
S1 C1 1.765(16) . ?
S1 C2 1.778(15) . ?
S2 C9 1.804(14) . ?
S2 C8 1.807(13) . ?
N C7 1.306(16) . ?
N C3 1.362(16) . ?
C1 H1A 0.9800 . ?
C1 H1B 0.9800 . ?
C1 H1C 0.9800 . ?
C2 C3 1.511(17) . ?
C2 H2A 0.9900 . ?
C2 H2B 0.9900 . ?
C3 C4 1.381(18) . ?
C4 C5 1.397(19) . ?
C4 H4A 0.9500 . ?
C5 C6 1.39(2) . ?
C5 H5A 0.9500 . ?
C6 C7 1.425(19) . ?
C6 H6A 0.9500 . ?
C7 C8 1.519(18) . ?
C8 H8A 0.9900 . ?
C8 H8B 0.9900 . ?
C9 H9A 0.9800 . ?
C9 H9B 0.9800 . ?
C9 H9C 0.9800 . ?
